data_7229026
loop_
_publ_author_name
'Qian, Lebin'
'Zhou, Yibin'
'Liu, Miaochang'
'Huang, Xiaobo'
'Wu, Ge'
'Gao, Wenxia'
'Ding, Jinchang'
'Wu, Huayue'

_publ_section_title
;
 Mechanofluorochromic properties of fluorescent molecules based on a
 dicyanomethylene-4H-pyran and indole isomer containing different alkyl
 chains via an alkene module
;
_journal_issue 67
_journal_name_full 'RSC Adv.'
_journal_page_first 42180
_journal_paper_doi 10.1039/C7RA06951K
_journal_volume 7
_journal_year 2017
_chemical_formula_sum 'C36 H34 N4 O'
_chemical_formula_weight 538.67
_chemical_name_systematic
; 
 ? 
;
_space_group_crystal_system monoclinic
_space_group_IT_number 15
_space_group_name_Hall '-C 2yc'
_space_group_name_H-M_alt 'C 1 2/c 1'
_symmetry_space_group_name_Hall '-C 2yc'
_symmetry_space_group_name_H-M 'C 1 2/c 1'
_atom_sites_solution_hydrogens mixed
_audit_creation_method SHELXL-2013
_audit_update_record
;
2017-06-06 deposited with the CCDC.
2017-08-25 downloaded from the CCDC.
;
_cell_angle_alpha 90
_cell_angle_beta 106.633(2)
_cell_angle_gamma 90
_cell_formula_units_Z 8
_cell_length_a 39.856(3)
_cell_length_b 8.1733(4)
_cell_length_c 19.7806(10)
_cell_measurement_reflns_used 1167
_cell_measurement_temperature 296(2)
_cell_measurement_theta_max 80.180
_cell_measurement_theta_min 4.627
_cell_volume 6174.0(6)
_computing_cell_refinement 'Bruker SAINT'
_computing_data_collection 'Bruker APEX2'
_computing_data_reduction 'Bruker SAINT'
_computing_molecular_graphics 'Bruker SHELXTL'
_computing_publication_material 'Bruker SHELXTL'
_computing_structure_refinement 'SHELXL-2013 (Sheldrick, 2013)'
_computing_structure_solution 'SHELXS-97 (Sheldrick, 2008)'
_diffrn_ambient_temperature 296(2)
_diffrn_measured_fraction_theta_full 0.925
_diffrn_measured_fraction_theta_max 0.981
_diffrn_measurement_device_type 'Bruker APEX-II CCD'
_diffrn_measurement_method '\f and \w scans'
_diffrn_radiation_type CuK\a
_diffrn_radiation_wavelength 1.54178
_diffrn_reflns_av_R_equivalents 0.1099
_diffrn_reflns_av_unetI/netI 0.0792
_diffrn_reflns_Laue_measured_fraction_full 0.925
_diffrn_reflns_Laue_measured_fraction_max 0.981
_diffrn_reflns_limit_h_max 45
_diffrn_reflns_limit_h_min -46
_diffrn_reflns_limit_k_max 6
_diffrn_reflns_limit_k_min -9
_diffrn_reflns_limit_l_max 23
_diffrn_reflns_limit_l_min -23
_diffrn_reflns_number 20863
_diffrn_reflns_point_group_measured_fraction_full 0.925
_diffrn_reflns_point_group_measured_fraction_max 0.981
_diffrn_reflns_theta_full 67.679
_diffrn_reflns_theta_max 64.991
_diffrn_reflns_theta_min 2.314
_exptl_absorpt_coefficient_mu 0.551
_exptl_absorpt_correction_T_max 0.7533
_exptl_absorpt_correction_T_min 0.5442
_exptl_absorpt_correction_type multi-scan
_exptl_absorpt_process_details sadabs
_exptl_crystal_colour red
_exptl_crystal_density_diffrn 1.159
_exptl_crystal_description prismatic
_exptl_crystal_F_000 2288
_exptl_crystal_size_max 0.200
_exptl_crystal_size_mid 0.100
_exptl_crystal_size_min 0.040
_refine_diff_density_max 0.208
_refine_diff_density_min -0.268
_refine_diff_density_rms 0.044
_refine_ls_extinction_method none
_refine_ls_goodness_of_fit_ref 0.913
_refine_ls_hydrogen_treatment constr
_refine_ls_matrix_type full
_refine_ls_number_parameters 442
_refine_ls_number_reflns 5158
_refine_ls_number_restraints 79
_refine_ls_restrained_S_all 0.929
_refine_ls_R_factor_all 0.1746
_refine_ls_R_factor_gt 0.0793
_refine_ls_shift/su_max 0.035
_refine_ls_shift/su_mean 0.003
_refine_ls_structure_factor_coef Fsqd
_refine_ls_weighting_details 'w=1/[\s^2^(Fo^2^)+(0.1447P)^2^] where P=(Fo^2^+2Fc^2^)/3'
_refine_ls_weighting_scheme calc
_refine_ls_wR_factor_gt 0.2138
_refine_ls_wR_factor_ref 0.2966
_reflns_Friedel_coverage 0.000
_reflns_number_gt 1822
_reflns_number_total 5158
_reflns_threshold_expression 'I > 2\s(I)'
_cod_data_source_file c7ra06951k2.cif
_cod_data_source_block cu_dm16487_0m
_cod_database_code 7229026
_shelx_space_group_comment
; 
The symmetry employed for this shelxl refinement is uniquely defined 
by the following loop, which should always be used as a source of 
symmetry information in preference to the above space-group names. 
They are only intended as comments. 
;
_shelx_estimated_absorpt_t_min 0.898
_shelx_estimated_absorpt_t_max 0.978
_shelxl_version_number 2013-4

loop_
_space_group_symop_operation_xyz
'x, y, z'
'-x, y, -z+1/2'
'x+1/2, y+1/2, z'
'-x+1/2, y+1/2, -z+1/2'
'-x, -y, -z'
'x, -y, z-1/2'
'-x+1/2, -y+1/2, -z'
'x+1/2, -y+1/2, z-1/2'

loop_
_atom_site_label
_atom_site_type_symbol
_atom_site_fract_x
_atom_site_fract_y
_atom_site_fract_z
_atom_site_U_iso_or_equiv
_atom_site_adp_type
_atom_site_occupancy
_atom_site_site_symmetry_order
_atom_site_calc_flag
_atom_site_refinement_flags_posn
_atom_site_refinement_flags_adp
_atom_site_refinement_flags_occupancy
_atom_site_disorder_assembly
_atom_site_disorder_group
N1 N 0.36571(16) 0.5567(8) 1.0805(3) 0.1499(19) Uani 1 1 d D . . . .
N2 N 0.36514(14) 0.9248(8) 0.7595(3) 0.1427(17) Uani 1 1 d D . . . .
N3 N 0.6663(2) 0.5735(10) 1.1734(6) 0.253(4) Uani 1 1 d . . . . .
N4 N 0.66508(19) 0.9290(10) 1.0041(6) 0.235(4) Uani 1 1 d . . . . .
O1 O 0.52321(8) 0.7555(3) 1.01084(15) 0.0930(9) Uani 1 1 d . . . . .
C1 C 0.37007(18) 0.6716(9) 1.0334(4) 0.145(2) Uani 1 1 d . . . . .
H1 H 0.3521 0.7342 1.0047 0.174 Uiso 1 1 calc R U . . .
C2 C 0.40400(16) 0.6819(6) 1.0344(3) 0.1106(15) Uani 1 1 d . . . . .
H2 H 0.4132 0.7519 1.0072 0.133 Uiso 1 1 calc R U . . .
C3 C 0.42317(16) 0.5661(5) 1.0846(2) 0.0965(14) Uani 1 1 d . . . . .
C4 C 0.39776(18) 0.4919(7) 1.1128(3) 0.1164(17) Uani 1 1 d . . . . .
C5 C 0.4077(2) 0.3735(8) 1.1661(3) 0.138(2) Uani 1 1 d . . . . .
H5 H 0.3911 0.3241 1.1843 0.166 Uiso 1 1 calc R U . . .
C6 C 0.4416(2) 0.3332(7) 1.1900(3) 0.133(2) Uani 1 1 d . . . . .
H6 H 0.4484 0.2550 1.2255 0.159 Uiso 1 1 calc R U . . .
C7 C 0.46693(15) 0.4038(6) 1.1640(2) 0.1049(15) Uani 1 1 d . . . . .
H7 H 0.4902 0.3728 1.1826 0.126 Uiso 1 1 calc R U . . .
C8 C 0.45828(14) 0.5201(5) 1.1105(2) 0.0883(13) Uani 1 1 d . . . . .
C9 C 0.48370(15) 0.5952(5) 1.0801(2) 0.0906(13) Uani 1 1 d . . . . .
H9 H 0.4745 0.6635 1.0416 0.109 Uiso 1 1 calc R U . . .
C10 C 0.51800(16) 0.5792(5) 1.1000(2) 0.0987(14) Uani 1 1 d . . . . .
H10 H 0.5279 0.5093 1.1375 0.118 Uiso 1 1 calc R U . . .
C11 C 0.54129(15) 0.6626(5) 1.0678(2) 0.0937(13) Uani 1 1 d . . . . .
C12 C 0.57671(16) 0.6604(6) 1.0879(3) 0.1105(16) Uani 1 1 d . . . . .
H12 H 0.5886 0.5956 1.1259 0.133 Uiso 1 1 calc R U . . .
C13 C 0.59636(17) 0.7559(6) 1.0517(3) 0.1134(16) Uani 1 1 d . . . . .
C14 C 0.57569(16) 0.8500(6) 0.9940(3) 0.1085(15) Uani 1 1 d . . . . .
H14 H 0.5871 0.9154 0.9689 0.130 Uiso 1 1 calc R U . . .
C15 C 0.54066(15) 0.8483(5) 0.9743(3) 0.0945(13) Uani 1 1 d . . . . .
C16 C 0.51715(15) 0.9313(5) 0.9152(2) 0.0977(14) Uani 1 1 d . . . . .
H16 H 0.5266 1.0036 0.8893 0.117 Uiso 1 1 calc R U . . .
C17 C 0.48302(15) 0.9105(5) 0.8959(2) 0.0885(12) Uani 1 1 d . . . . .
H17 H 0.4744 0.8397 0.9238 0.106 Uiso 1 1 calc R U . . .
C18 C 0.45699(14) 0.9834(5) 0.8368(2) 0.0883(12) Uani 1 1 d . . . . .
C19 C 0.46492(15) 1.1032(6) 0.7936(2) 0.1056(15) Uani 1 1 d . . . . .
H19 H 0.4879 1.1393 0.8022 0.127 Uiso 1 1 calc R U . . .
C20 C 0.4389(2) 1.1692(7) 0.7379(3) 0.127(2) Uani 1 1 d . . . . .
H20 H 0.4451 1.2492 0.7102 0.153 Uiso 1 1 calc R U . . .
C21 C 0.4048(2) 1.1217(8) 0.7222(3) 0.139(2) Uani 1 1 d . . . . .
H21 H 0.3877 1.1685 0.6850 0.166 Uiso 1 1 calc R U . . .
C22 C 0.39652(17) 1.0003(7) 0.7640(3) 0.1122(16) Uani 1 1 d . . . . .
C23 C 0.42210(15) 0.9307(6) 0.8207(2) 0.0957(13) Uani 1 1 d . . . . .
C24 C 0.40441(16) 0.8095(6) 0.8499(3) 0.1113(15) Uani 1 1 d . . . . .
H24 H 0.4145 0.7425 0.8884 0.134 Uiso 1 1 calc R U . . .
C25 C 0.37064(18) 0.8098(8) 0.8119(4) 0.141(2) Uani 1 1 d . . . . .
H25 H 0.3535 0.7419 0.8200 0.169 Uiso 1 1 calc R U . . .
C26 C 0.3346(5) 0.975(4) 0.7033(12) 0.220(5) Uani 0.5 1 d D U P A 1
H26A H 0.3383 1.0856 0.6894 0.264 Uiso 0.5 1 calc R U P A 1
H26B H 0.3326 0.9045 0.6629 0.264 Uiso 0.5 1 calc R U P A 1
C27 C 0.3025(4) 0.970(3) 0.7207(12) 0.224(5) Uani 0.5 1 d D U P A 1
H27A H 0.3059 1.0209 0.7664 0.268 Uiso 0.5 1 calc R U P A 1
H27B H 0.2963 0.8564 0.7249 0.268 Uiso 0.5 1 calc R U P A 1
C28 C 0.2717(4) 1.056(3) 0.6667(9) 0.226(5) Uani 0.5 1 d D U P A 1
H28A H 0.2818 1.1310 0.6401 0.271 Uiso 0.5 1 calc R U P A 1
H28B H 0.2595 0.9725 0.6339 0.271 Uiso 0.5 1 calc R U P A 1
C29 C 0.2442(8) 1.150(6) 0.690(2) 0.57(3) Uani 0.5 1 d D U P A 1
H29A H 0.2507 1.2238 0.7293 0.851 Uiso 0.5 1 d R U P A 1
H29B H 0.2332 1.0549 0.7029 0.851 Uiso 0.5 1 d R U P A 1
H29C H 0.2281 1.2032 0.6507 0.851 Uiso 0.5 1 d R U P A 1
C26' C 0.3303(5) 0.936(4) 0.7070(12) 0.236(7) Uani 0.5 1 d D U P A 2
H26C H 0.3172 0.8361 0.7078 0.283 Uiso 0.5 1 calc R U P A 2
H26D H 0.3330 0.9484 0.6600 0.283 Uiso 0.5 1 calc R U P A 2
C27' C 0.3115(5) 1.078(3) 0.7246(12) 0.243(7) Uani 0.5 1 d D U P A 2
H27C H 0.2942 1.1212 0.6834 0.291 Uiso 0.5 1 calc R U P A 2
H27D H 0.3274 1.1646 0.7472 0.291 Uiso 0.5 1 calc R U P A 2
C28' C 0.2942(5) 0.995(3) 0.7763(10) 0.250(7) Uani 0.5 1 d D U P A 2
H28C H 0.2954 1.0579 0.8185 0.300 Uiso 0.5 1 calc R U P A 2
H28D H 0.3014 0.8822 0.7877 0.300 Uiso 0.5 1 calc R U P A 2
C29' C 0.2596(5) 1.014(7) 0.717(2) 0.57(3) Uani 0.5 1 d D U P A 2
H29D H 0.2538 1.1199 0.6952 0.849 Uiso 0.5 1 d R U P A 2
H29E H 0.2418 0.9811 0.7378 0.849 Uiso 0.5 1 d R U P A 2
H29F H 0.2610 0.9361 0.6813 0.849 Uiso 0.5 1 d R U P A 2
C30 C 0.63209(19) 0.7532(9) 1.0713(4) 0.148(2) Uani 1 1 d . . . . .
C31 C 0.6516(2) 0.6553(11) 1.1280(6) 0.186(3) Uani 1 1 d . . . . .
C32 C 0.6503(2) 0.8491(11) 1.0353(6) 0.189(4) Uani 1 1 d . . . . .
C33 C 0.3337(5) 0.543(4) 1.1049(14) 0.254(7) Uani 0.5 1 d D U P B 1
H33A H 0.3281 0.6484 1.1217 0.304 Uiso 0.5 1 calc R U P B 1
H33B H 0.3374 0.4647 1.1431 0.304 Uiso 0.5 1 calc R U P B 1
C34 C 0.3046(5) 0.488(3) 1.0431(12) 0.257(7) Uani 0.5 1 d D U P B 1
H34A H 0.3131 0.3992 1.0200 0.308 Uiso 0.5 1 calc R U P B 1
H34B H 0.2984 0.5777 1.0097 0.308 Uiso 0.5 1 calc R U P B 1
C35 C 0.2697(6) 0.427(3) 1.0612(18) 0.261(7) Uani 0.5 1 d D U P B 1
H35A H 0.2543 0.3752 1.0199 0.313 Uiso 0.5 1 calc R U P B 1
H35B H 0.2761 0.3463 1.0985 0.313 Uiso 0.5 1 calc R U P B 1
C36 C 0.2496(12) 0.569(8) 1.085(4) 0.68(4) Uani 0.5 1 d D U P B 1
H36A H 0.2650 0.6616 1.0950 1.016 Uiso 0.5 1 d R U P B 1
H36B H 0.2421 0.5424 1.1257 1.016 Uiso 0.5 1 d R U P B 1
H36C H 0.2295 0.5940 1.0461 1.016 Uiso 0.5 1 d R U P B 1
C33' C 0.3327(5) 0.482(3) 1.0906(17) 0.238(7) Uani 0.5 1 d D U P B 2
H33C H 0.3245 0.3944 1.0569 0.285 Uiso 0.5 1 calc R U P B 2
H33D H 0.3375 0.4369 1.1377 0.285 Uiso 0.5 1 calc R U P B 2
C34' C 0.3073(6) 0.603(3) 1.0807(15) 0.244(7) Uani 0.5 1 d D U P B 2
H34C H 0.2969 0.6293 1.0313 0.293 Uiso 0.5 1 calc R U P B 2
H34D H 0.3160 0.7019 1.1071 0.293 Uiso 0.5 1 calc R U P B 2
C35' C 0.2818(5) 0.505(3) 1.1128(13) 0.252(7) Uani 0.5 1 d D U P B 2
H35C H 0.2863 0.3888 1.1174 0.303 Uiso 0.5 1 calc R U P B 2
H35D H 0.2788 0.5518 1.1558 0.303 Uiso 0.5 1 calc R U P B 2
C36' C 0.2532(8) 0.556(9) 1.045(3) 0.68(4) Uani 0.5 1 d D U P B 2
H36D H 0.2574 0.5075 1.0037 1.016 Uiso 0.5 1 d R U P B 2
H36E H 0.2524 0.6728 1.0398 1.016 Uiso 0.5 1 d R U P B 2
H36F H 0.2313 0.5171 1.0497 1.016 Uiso 0.5 1 d R U P B 2

loop_
_atom_site_aniso_label
_atom_site_aniso_U_11
_atom_site_aniso_U_22
_atom_site_aniso_U_33
_atom_site_aniso_U_23
_atom_site_aniso_U_13
_atom_site_aniso_U_12
N1 0.138(5) 0.150(5) 0.172(5) 0.021(4) 0.061(4) -0.011(4)
N2 0.127(4) 0.162(5) 0.129(4) 0.021(4) 0.021(3) 0.020(4)
N3 0.161(6) 0.183(7) 0.346(11) 0.067(7) -0.038(6) 0.001(5)
N4 0.141(6) 0.183(7) 0.388(12) 0.032(7) 0.085(6) -0.007(5)
O1 0.118(2) 0.0741(19) 0.0889(18) -0.0132(16) 0.0330(17) -0.0013(17)
C1 0.132(6) 0.139(6) 0.158(6) 0.016(4) 0.032(4) -0.002(4)
C2 0.136(5) 0.092(4) 0.104(3) 0.010(3) 0.034(3) 0.000(3)
C3 0.146(4) 0.071(3) 0.082(3) -0.010(2) 0.047(3) -0.008(3)
C4 0.143(5) 0.105(4) 0.113(4) -0.008(3) 0.056(4) -0.022(4)
C5 0.195(7) 0.116(5) 0.128(5) 0.021(4) 0.085(5) -0.009(5)
C6 0.208(7) 0.103(4) 0.107(4) 0.014(3) 0.077(5) 0.005(5)
C7 0.170(5) 0.076(3) 0.076(3) 0.001(2) 0.047(3) 0.008(3)
C8 0.138(4) 0.064(3) 0.067(2) -0.012(2) 0.037(3) -0.002(3)
C9 0.130(4) 0.068(3) 0.075(3) -0.012(2) 0.031(3) -0.005(3)
C10 0.142(5) 0.075(3) 0.078(3) -0.010(2) 0.031(3) -0.002(3)
C11 0.121(4) 0.072(3) 0.082(3) -0.014(2) 0.019(3) 0.006(3)
C12 0.122(4) 0.085(3) 0.109(4) -0.023(3) 0.009(3) 0.005(3)
C13 0.122(5) 0.075(3) 0.140(4) -0.023(3) 0.034(4) -0.008(3)
C14 0.118(4) 0.077(3) 0.136(4) -0.016(3) 0.045(3) -0.004(3)
C15 0.122(4) 0.067(3) 0.105(3) -0.018(2) 0.048(3) -0.005(3)
C16 0.139(5) 0.067(3) 0.092(3) -0.006(2) 0.042(3) -0.001(3)
C17 0.125(4) 0.067(3) 0.081(3) -0.008(2) 0.042(3) 0.003(3)
C18 0.133(4) 0.064(3) 0.075(3) -0.008(2) 0.041(3) 0.003(3)
C19 0.156(4) 0.081(3) 0.088(3) 0.001(2) 0.048(3) -0.008(3)
C20 0.195(6) 0.101(4) 0.091(4) 0.016(3) 0.049(4) 0.005(4)
C21 0.191(7) 0.121(5) 0.096(4) 0.030(3) 0.028(4) 0.024(5)
C22 0.138(5) 0.109(4) 0.091(3) 0.007(3) 0.034(3) 0.015(4)
C23 0.138(4) 0.076(3) 0.076(3) -0.002(2) 0.035(3) 0.010(3)
C24 0.135(5) 0.099(4) 0.104(4) 0.008(3) 0.042(3) 0.001(3)
C25 0.137(6) 0.150(6) 0.140(5) 0.021(4) 0.044(4) 0.002(4)
C26 0.142(9) 0.304(14) 0.198(11) 0.055(11) 0.022(8) 0.036(10)
C27 0.146(9) 0.306(14) 0.200(11) 0.055(11) 0.021(8) 0.034(10)
C28 0.147(9) 0.308(14) 0.204(11) 0.054(11) 0.021(8) 0.032(10)
C29 0.23(3) 0.80(9) 0.69(5) 0.33(6) 0.16(3) 0.18(3)
C26' 0.224(16) 0.288(19) 0.183(12) 0.005(12) 0.039(10) 0.057(12)
C27' 0.232(16) 0.292(19) 0.189(12) 0.005(12) 0.035(10) 0.053(12)
C28' 0.238(16) 0.296(19) 0.197(12) 0.003(12) 0.031(10) 0.053(12)
C29' 0.22(3) 0.80(9) 0.69(5) 0.33(6) 0.16(3) 0.18(3)
C30 0.103(5) 0.106(5) 0.228(8) -0.013(5) 0.036(5) -0.008(4)
C31 0.129(7) 0.127(7) 0.271(11) 0.010(7) 0.009(6) -0.005(5)
C32 0.102(6) 0.143(7) 0.309(12) 0.003(7) 0.037(6) -0.005(5)
C33 0.153(11) 0.226(15) 0.38(2) 0.006(15) 0.074(12) -0.018(10)
C34 0.156(11) 0.229(15) 0.38(2) 0.004(14) 0.073(12) -0.018(10)
C35 0.160(11) 0.233(15) 0.38(2) 0.003(15) 0.069(12) -0.017(10)
C36 0.35(3) 0.57(5) 1.02(9) 0.05(6) 0.05(5) 0.03(3)
C33' 0.216(16) 0.203(15) 0.348(17) -0.017(14) 0.167(13) -0.032(10)
C34' 0.222(16) 0.205(15) 0.353(17) -0.022(13) 0.160(13) -0.031(10)
C35' 0.232(16) 0.208(15) 0.358(17) -0.028(14) 0.150(13) -0.028(11)
C36' 0.35(3) 0.57(5) 1.03(9) 0.05(6) 0.06(5) 0.03(3)

loop_
_atom_type_symbol
_atom_type_description
_atom_type_scat_dispersion_real
_atom_type_scat_dispersion_imag
_atom_type_scat_source
C C 0.0181 0.0091 'International Tables Vol C Tables 4.2.6.8 and 6.1.1.4'
H H 0.0000 0.0000 'International Tables Vol C Tables 4.2.6.8 and 6.1.1.4'
N N 0.0311 0.0180 'International Tables Vol C Tables 4.2.6.8 and 6.1.1.4'
O O 0.0492 0.0322 'International Tables Vol C Tables 4.2.6.8 and 6.1.1.4'

loop_
_geom_angle_atom_site_label_1
_geom_angle_atom_site_label_2
_geom_angle_atom_site_label_3
_geom_angle
C4 N1 C1 107.6(5)
C4 N1 C33 126.4(13)
C1 N1 C33 123.9(13)
C4 N1 C33' 121.0(12)
C1 N1 C33' 130.6(13)
C25 N2 C22 108.3(5)
C25 N2 C26 133.6(13)
C22 N2 C26 118.1(13)
C25 N2 C26' 119.1(14)
C22 N2 C26' 132.2(13)
C15 O1 C11 120.8(4)
C2 C1 N1 110.8(6)
C2 C1 H1 124.6
N1 C1 H1 124.6
C1 C2 C3 107.7(5)
C1 C2 H2 126.2
C3 C2 H2 126.2
C8 C3 C4 119.5(5)
C8 C3 C2 135.6(5)
C4 C3 C2 104.9(5)
N1 C4 C5 130.3(6)
N1 C4 C3 109.1(6)
C5 C4 C3 120.6(6)
C6 C5 C4 118.4(6)
C6 C5 H5 120.8
C4 C5 H5 120.8
C5 C6 C7 122.4(6)
C5 C6 H6 118.8
C7 C6 H6 118.8
C6 C7 C8 121.3(5)
C6 C7 H7 119.3
C8 C7 H7 119.3
C7 C8 C3 117.8(5)
C7 C8 C9 123.6(5)
C3 C8 C9 118.6(4)
C10 C9 C8 128.4(5)
C10 C9 H9 115.8
C8 C9 H9 115.8
C9 C10 C11 124.5(5)
C9 C10 H10 117.7
C11 C10 H10 117.7
C12 C11 O1 120.3(5)
C12 C11 C10 128.0(5)
O1 C11 C10 111.7(5)
C11 C12 C13 121.3(5)
C11 C12 H12 119.3
C13 C12 H12 119.3
C30 C13 C14 123.5(6)
C30 C13 C12 121.6(6)
C14 C13 C12 114.8(6)
C15 C14 C13 122.9(5)
C15 C14 H14 118.6
C13 C14 H14 118.6
C14 C15 O1 119.9(5)
C14 C15 C16 127.8(5)
O1 C15 C16 112.3(5)
C17 C16 C15 123.6(5)
C17 C16 H16 118.2
C15 C16 H16 118.2
C16 C17 C18 128.5(5)
C16 C17 H17 115.7
C18 C17 H17 115.7
C19 C18 C23 117.4(5)
C19 C18 C17 123.2(5)
C23 C18 C17 119.4(4)
C20 C19 C18 120.7(5)
C20 C19 H19 119.6
C18 C19 H19 119.6
C21 C20 C19 122.7(6)
C21 C20 H20 118.7
C19 C20 H20 118.6
C20 C21 C22 117.3(6)
C20 C21 H21 121.3
C22 C21 H21 121.3
N2 C22 C21 130.5(6)
N2 C22 C23 108.0(5)
C21 C22 C23 121.5(6)
C18 C23 C22 120.2(5)
C18 C23 C24 133.8(5)
C22 C23 C24 105.9(5)
C25 C24 C23 107.7(5)
C25 C24 H24 126.2
C23 C24 H24 126.2
C24 C25 N2 110.1(6)
C24 C25 H25 125.0
N2 C25 H25 125.0
C27 C26 N2 115.1(18)
C27 C26 H26A 108.5
N2 C26 H26A 108.5
C27 C26 H26B 108.5
N2 C26 H26B 108.5
H26A C26 H26B 107.5
C26 C27 C28 114.4(16)
C26 C27 H27A 108.6
C28 C27 H27A 108.6
C26 C27 H27B 108.7
C28 C27 H27B 108.7
H27A C27 H27B 107.6
C29 C28 C27 121(2)
C29 C28 H28A 106.9
C27 C28 H28A 107.0
C29 C28 H28B 107.0
C27 C28 H28B 107.0
H28A C28 H28B 106.7
C28 C29 H29A 120.9
C28 C29 H29B 95.4
H29A C29 H29B 109.5
C28 C29 H29C 111.0
H29A C29 H29C 109.5
H29B C29 H29C 109.5
N2 C26' C27' 108.5(18)
N2 C26' H26C 110.0
C27' C26' H26C 110.0
N2 C26' H26D 110.0
C27' C26' H26D 110.0
H26C C26' H26D 108.4
C26' C27' C28' 99(2)
C26' C27' H27C 111.9
C28' C27' H27C 111.9
C26' C27' H27D 111.9
C28' C27' H27D 111.9
H27C C27' H27D 109.6
C27' C28' C29' 85.3(12)
C27' C28' H28C 114.4
C29' C28' H28C 114.4
C27' C28' H28D 114.4
C29' C28' H28D 114.4
H28C C28' H28D 111.6
C28' C29' H29D 118.6
C28' C29' H29E 104.3
H29D C29' H29E 109.5
C28' C29' H29F 105.2
H29D C29' H29F 109.5
H29E C29' H29F 109.5
C13 C30 C32 120.0(8)
C13 C30 C31 121.7(8)
C32 C30 C31 118.2(7)
N3 C31 C30 177.6(10)
N4 C32 C30 178.7(12)
N1 C33 C34 107.0(17)
N1 C33 H33A 110.3
C34 C33 H33A 110.3
N1 C33 H33B 110.3
C34 C33 H33B 110.3
H33A C33 H33B 108.6
C33 C34 C35 115(2)
C33 C34 H34A 108.5
C35 C34 H34A 108.5
C33 C34 H34B 108.5
C35 C34 H34B 108.5
H34A C34 H34B 107.5
C36 C35 C34 113(3)
C36 C35 H35A 108.9
C34 C35 H35A 108.9
C36 C35 H35B 109.0
C34 C35 H35B 109.0
H35A C35 H35B 107.8
C35 C36 H36A 107.3
C35 C36 H36B 113.4
H36A C36 H36B 109.5
C35 C36 H36C 107.7
H36A C36 H36C 109.5
H36B C36 H36C 109.5
C34' C33' N1 108.7(17)
C34' C33' H33C 110.0
N1 C33' H33C 109.9
C34' C33' H33D 110.0
N1 C33' H33D 110.0
H33C C33' H33D 108.3
C33' C34' C35' 96.4(13)
C33' C34' H34C 112.5
C35' C34' H34C 112.5
C33' C34' H34D 112.5
C35' C34' H34D 112.5
H34C C34' H34D 110.0
C36' C35' C34' 85.0(14)
C36' C35' H35C 114.5
C34' C35' H35C 114.5
C36' C35' H35D 114.5
C34' C35' H35D 114.5
H35C C35' H35D 111.6
C35' C36' H36D 111.3
C35' C36' H36E 110.4
H36D C36' H36E 109.5
C35' C36' H36F 106.7
H36D C36' H36F 109.5
H36E C36' H36F 109.5

loop_
_geom_bond_atom_site_label_1
_geom_bond_atom_site_label_2
_geom_bond_distance
N1 C4 1.362(7)
N1 C1 1.369(7)
N1 C33 1.493(16)
N1 C33' 1.514(14)
N2 C25 1.370(7)
N2 C22 1.374(7)
N2 C26 1.453(15)
N2 C26' 1.479(17)
N3 C31 1.137(10)
N4 C32 1.166(10)
O1 C15 1.367(5)
O1 C11 1.379(5)
C1 C2 1.350(7)
C1 H1 0.9300
C2 C3 1.426(6)
C2 H2 0.9300
C3 C8 1.397(6)
C3 C4 1.424(6)
C4 C5 1.401(8)
C5 C6 1.339(7)
C5 H5 0.9300
C6 C7 1.385(7)
C6 H6 0.9300
C7 C8 1.390(6)
C7 H7 0.9300
C8 C9 1.453(6)
C9 C10 1.316(5)
C9 H9 0.9300
C10 C11 1.439(6)
C10 H10 0.9300
C11 C12 1.353(6)
C12 C13 1.434(7)
C12 H12 0.9300
C13 C30 1.365(8)
C13 C14 1.427(7)
C14 C15 1.338(6)
C14 H14 0.9300
C15 C16 1.442(6)
C16 C17 1.314(5)
C16 H16 0.9300
C17 C18 1.450(6)
C17 H17 0.9300
C18 C19 1.394(6)
C18 C23 1.403(6)
C19 C20 1.387(7)
C19 H19 0.9300
C20 C21 1.362(8)
C20 H20 0.9300
C21 C22 1.390(7)
C21 H21 0.9300
C22 C23 1.403(6)
C23 C24 1.431(6)
C24 C25 1.341(7)
C24 H24 0.9300
C25 H25 0.9300
C26 C27 1.417(18)
C26 H26A 0.9700
C26 H26B 0.9700
C27 C28 1.546(16)
C27 H27A 0.9700
C27 H27B 0.9700
C28 C29 1.514(19)
C28 H28A 0.9700
C28 H28B 0.9700
C29 H29A 0.9600
C29 H29B 0.9600
C29 H29C 0.9600
C26' C27' 1.481(19)
C26' H26C 0.9700
C26' H26D 0.9700
C27' C28' 1.546(17)
C27' H27C 0.9700
C27' H27D 0.9700
C28' C29' 1.547(18)
C28' H28C 0.9700
C28' H28D 0.9700
C29' H29D 0.9600
C29' H29E 0.9600
C29' H29F 0.9600
C30 C32 1.395(11)
C30 C31 1.417(11)
C33 C34 1.494(18)
C33 H33A 0.9700
C33 H33B 0.9700
C34 C35 1.611(16)
C34 H34A 0.9700
C34 H34B 0.9700
C35 C36 1.55(2)
C35 H35A 0.9700
C35 H35B 0.9700
C36 H36A 0.9600
C36 H36B 0.9600
C36 H36C 0.9600
C33' C34' 1.389(18)
C33' H33C 0.9700
C33' H33D 0.9700
C34' C35' 1.564(16)
C34' H34C 0.9700
C34' H34D 0.9700
C35' C36' 1.55(2)
C35' H35C 0.9700
C35' H35D 0.9700
C36' H36D 0.9600
C36' H36E 0.9600
C36' H36F 0.9599

loop_
_geom_hbond_atom_site_label_D
_geom_hbond_atom_site_label_H
_geom_hbond_atom_site_label_A
_geom_hbond_distance_DH
_geom_hbond_distance_HA
_geom_hbond_distance_DA
_geom_hbond_angle_DHA
_geom_hbond_site_symmetry_A
C25 H25 N3 0.93 2.71 3.509(10) 144.6 5_667

loop_
_geom_torsion_atom_site_label_1
_geom_torsion_atom_site_label_2
_geom_torsion_atom_site_label_3
_geom_torsion_atom_site_label_4
_geom_torsion
C4 N1 C1 C2 0.2(8)
C33 N1 C1 C2 164.7(12)
C33' N1 C1 C2 -169.1(14)
N1 C1 C2 C3 0.5(7)
C1 C2 C3 C8 -178.7(5)
C1 C2 C3 C4 -1.0(6)
C1 N1 C4 C5 178.3(6)
C33 N1 C4 C5 14.3(16)
C33' N1 C4 C5 -11.2(16)
C1 N1 C4 C3 -0.9(7)
C33 N1 C4 C3 -164.8(13)
C33' N1 C4 C3 169.6(13)
C8 C3 C4 N1 179.3(4)
C2 C3 C4 N1 1.2(6)
C8 C3 C4 C5 0.0(7)
C2 C3 C4 C5 -178.1(5)
N1 C4 C5 C6 -178.5(6)
C3 C4 C5 C6 0.5(9)
C4 C5 C6 C7 -0.2(10)
C5 C6 C7 C8 -0.7(9)
C6 C7 C8 C3 1.3(6)
C6 C7 C8 C9 -178.6(4)
C4 C3 C8 C7 -0.9(6)
C2 C3 C8 C7 176.5(5)
C4 C3 C8 C9 178.9(4)
C2 C3 C8 C9 -3.7(7)
C7 C8 C9 C10 -5.9(7)
C3 C8 C9 C10 174.3(4)
C8 C9 C10 C11 -178.2(4)
C15 O1 C11 C12 -0.9(6)
C15 O1 C11 C10 177.9(3)
C9 C10 C11 C12 175.6(4)
C9 C10 C11 O1 -3.1(6)
O1 C11 C12 C13 1.2(6)
C10 C11 C12 C13 -177.4(4)
C11 C12 C13 C30 -179.4(5)
C11 C12 C13 C14 -0.4(7)
C30 C13 C14 C15 178.3(5)
C12 C13 C14 C15 -0.7(7)
C13 C14 C15 O1 1.0(7)
C13 C14 C15 C16 -176.7(4)
C11 O1 C15 C14 -0.2(6)
C11 O1 C15 C16 177.9(3)
C14 C15 C16 C17 173.4(4)
O1 C15 C16 C17 -4.5(6)
C15 C16 C17 C18 -178.3(4)
C16 C17 C18 C19 -6.0(7)
C16 C17 C18 C23 172.9(4)
C23 C18 C19 C20 1.3(6)
C17 C18 C19 C20 -179.8(4)
C18 C19 C20 C21 -0.2(8)
C19 C20 C21 C22 -0.9(9)
C25 N2 C22 C21 178.4(6)
C26 N2 C22 C21 -0.3(15)
C26' N2 C22 C21 5.4(17)
C25 N2 C22 C23 -0.2(7)
C26 N2 C22 C23 -178.8(13)
C26' N2 C22 C23 -173.2(14)
C20 C21 C22 N2 -177.6(6)
C20 C21 C22 C23 0.8(9)
C19 C18 C23 C22 -1.3(6)
C17 C18 C23 C22 179.7(4)
C19 C18 C23 C24 177.3(5)
C17 C18 C23 C24 -1.7(7)
N2 C22 C23 C18 179.0(4)
C21 C22 C23 C18 0.3(7)
N2 C22 C23 C24 0.1(6)
C21 C22 C23 C24 -178.7(5)
C18 C23 C24 C25 -178.6(5)
C22 C23 C24 C25 0.1(6)
C23 C24 C25 N2 -0.2(7)
C22 N2 C25 C24 0.3(7)
C26 N2 C25 C24 178.6(16)
C26' N2 C25 C24 174.3(12)
C25 N2 C26 C27 35(4)
C22 N2 C26 C27 -146(2)
C26' N2 C26 C27 50(6)
N2 C26 C27 C28 168.1(19)
C26 C27 C28 C29 -144(3)
C25 N2 C26' C27' 103(2)
C22 N2 C26' C27' -84(2)
C26 N2 C26' C27' -65(6)
N2 C26' C27' C28' -88(2)
C26' C27' C28' C29' -109(3)
C14 C13 C30 C32 1.7(10)
C12 C13 C30 C32 -179.3(6)
C14 C13 C30 C31 -178.6(6)
C12 C13 C30 C31 0.3(10)
C4 N1 C33 C34 -130(2)
C1 N1 C33 C34 68(3)
C33' N1 C33 C34 -47(4)
N1 C33 C34 C35 167.1(16)
C33 C34 C35 C36 69(5)
C4 N1 C33' C34' 153(2)
C1 N1 C33' C34' -38(4)
C33 N1 C33' C34' 42(4)
N1 C33' C34' C35' -166.2(17)
C33' C34' C35' C36' -131(4)
